data_7008694
loop_
_publ_author_name
'Weitzer, Markus'
'Brooker, Sally'

_publ_section_title
;
 Dimetallic complexes of a structurally versatile pyridazine-containing
 Schiff-base macrocyclic ligand with pendant pyridine arms.
;
_journal_issue 14
_journal_name_full 'Dalton transactions (Cambridge, England : 2003)'
_journal_page_first 2448
_journal_page_last 2454
_journal_paper_doi 10.1039/b506051f
_journal_year 2005
_chemical_formula_sum 'C42 H51 Cl4 Fe2 N17 O16'
_chemical_formula_weight 1303.50
_chemical_name_systematic
;
?
;
_space_group_IT_number 14
_symmetry_cell_setting monoclinic
_symmetry_space_group_name_Hall '-P 2yn'
_symmetry_space_group_name_H-M 'P 1 21/n 1'
_atom_sites_solution_hydrogens geom
_atom_sites_solution_primary direct
_atom_sites_solution_secondary difmap
_audit_creation_method SHELXL-97
_cell_angle_alpha 90.00
_cell_angle_beta 105.4170(10)
_cell_angle_gamma 90.00
_cell_formula_units_Z 4
_cell_length_a 14.496
_cell_length_b 17.8357(3)
_cell_length_c 21.1804(4)
_cell_measurement_temperature 84(2)
_cell_volume 5279.06(14)
_computing_structure_refinement 'SHELXL-97 (Sheldrick, 1997)'
_computing_structure_solution 'SHELXS-97 (Sheldrick, 1990)'
_diffrn_ambient_temperature 84(2)
_diffrn_measured_fraction_theta_full 0.988
_diffrn_measured_fraction_theta_max 0.988
_diffrn_measurement_device_type 'Bruker SMART area detector'
_diffrn_measurement_method 'CCD area detector'
_diffrn_radiation_monochromator graphite
_diffrn_radiation_source 'fine-focus sealed tube'
_diffrn_radiation_type MoK\a
_diffrn_radiation_wavelength 0.71073
_diffrn_reflns_av_R_equivalents 0.0730
_diffrn_reflns_av_sigmaI/netI 0.0906
_diffrn_reflns_limit_h_max 17
_diffrn_reflns_limit_h_min -16
_diffrn_reflns_limit_k_max 20
_diffrn_reflns_limit_k_min -21
_diffrn_reflns_limit_l_max 17
_diffrn_reflns_limit_l_min -25
_diffrn_reflns_number 29034
_diffrn_reflns_theta_full 25.62
_diffrn_reflns_theta_max 25.62
_diffrn_reflns_theta_min 1.52
_exptl_absorpt_coefficient_mu 0.838
_exptl_absorpt_correction_T_max 0.867
_exptl_absorpt_correction_T_min 0.546
_exptl_absorpt_correction_type multi-scan
_exptl_absorpt_process_details 'SADABS (Bruker AXS Inc., 2000)'
_exptl_crystal_colour dark
_exptl_crystal_density_diffrn 1.640
_exptl_crystal_density_method 'not measured'
_exptl_crystal_description 'irregular fragment'
_exptl_crystal_F_000 2680
_exptl_crystal_size_max 0.38
_exptl_crystal_size_mid 0.26
_exptl_crystal_size_min 0.24
_refine_diff_density_max 0.803
_refine_diff_density_min -0.820
_refine_diff_density_rms 0.106
_refine_ls_extinction_method none
_refine_ls_goodness_of_fit_ref 1.041
_refine_ls_hydrogen_treatment constr
_refine_ls_matrix_type full
_refine_ls_number_parameters 572
_refine_ls_number_reflns 9844
_refine_ls_number_restraints 28
_refine_ls_restrained_S_all 1.059
_refine_ls_R_factor_all 0.1164
_refine_ls_R_factor_gt 0.0865
_refine_ls_shift/su_max 0.000
_refine_ls_shift/su_mean 0.000
_refine_ls_structure_factor_coef Fsqd
_refine_ls_weighting_details 'calc w=1/[\s^2^(Fo^2^)+(0.0551P)^2^+27.5277P] where P=(Fo^2^+2Fc^2^)/3'
_refine_ls_weighting_scheme calc
_refine_ls_wR_factor_gt 0.1842
_refine_ls_wR_factor_ref 0.1963
_reflns_number_gt 6854
_reflns_number_total 9844
_reflns_threshold_expression >2sigma(I)
_cod_data_source_file b506051f.txt
_cod_data_source_block mw52a
_cod_depositor_comments
;
The following automatic conversions were performed:
'_symmetry_cell_setting' value 'Monoclinic' changed to 'monoclinic'
according to '/home/saulius/struct/CIF-dictionaries/cif_core.dic'
dictionary named 'cif_core.dic' version 2.4.1 from
2010-06-29.

'_geom_angle_publ_flag' value 'Y' changed to 'y' according to
'/home/saulius/struct/CIF-dictionaries/cif_core.dic' dictionary named
'cif_core.dic' version 2.4.1 from 2010-06-29 (30
times).

'_geom_bond_publ_flag' value 'Y' changed to 'y' according to
'/home/saulius/struct/CIF-dictionaries/cif_core.dic' dictionary named
'cif_core.dic' version 2.4.1 from 2010-06-29 (12 times).

Automatic conversion script
Id: cif_fix_enum 1527 2010-12-29 10:47:43Z saulius 
;
_cod_original_cell_volume 5279.14(13)
_cod_original_sg_symbol_H-M P2(1)/n
_cod_database_code 7008694

loop_
_symmetry_equiv_pos_as_xyz
'x, y, z'
'-x+1/2, y+1/2, -z+1/2'
'-x, -y, -z'
'x-1/2, -y-1/2, z-1/2'

loop_
_atom_site_label
_atom_site_type_symbol
_atom_site_fract_x
_atom_site_fract_y
_atom_site_fract_z
_atom_site_U_iso_or_equiv
_atom_site_adp_type
_atom_site_occupancy
_atom_site_symmetry_multiplicity
_atom_site_calc_flag
_atom_site_refinement_flags
_atom_site_disorder_assembly
_atom_site_disorder_group
Fe1 Fe 0.74164(5) 0.82916(5) -0.00635(4) 0.0273(2) Uani 1 1 d . . .
Fe2 Fe 0.56309(6) 0.73249(5) 0.19129(4) 0.0242(2) Uani 1 1 d . . .
N1 N 0.7794(3) 0.7535(3) 0.0625(2) 0.0251(11) Uani 1 1 d . . .
N2 N 0.7200(3) 0.7123(3) 0.0877(2) 0.0282(12) Uani 1 1 d . . .
C2 C 0.7579(4) 0.6605(4) 0.1333(3) 0.0313(14) Uani 1 1 d . . .
C3 C 0.8571(5) 0.6478(4) 0.1562(3) 0.0369(16) Uani 1 1 d . . .
H3 H 0.8816 0.6124 0.1901 0.044 Uiso 1 1 calc R . .
C4 C 0.9172(5) 0.6869(4) 0.1290(3) 0.0360(16) Uani 1 1 d . . .
H4 H 0.9844 0.6789 0.1424 0.043 Uiso 1 1 calc R . .
C5 C 0.8762(4) 0.7394(3) 0.0804(3) 0.0291(14) Uani 1 1 d . . .
C6 C 0.9268(4) 0.7806(4) 0.0405(3) 0.0293(14) Uani 1 1 d . . .
H6 H 0.9944 0.7791 0.0481 0.035 Uiso 1 1 calc R . .
N3 N 0.8724(3) 0.8192(3) -0.0056(2) 0.0255(11) Uani 1 1 d . . .
C7 C 0.9082(4) 0.8664(4) -0.0529(3) 0.0344(16) Uani 1 1 d . . .
H7A H 0.9574 0.8390 -0.0684 0.041 Uiso 1 1 calc R . .
H7B H 0.9363 0.9137 -0.0320 0.041 Uiso 1 1 calc R . .
C8 C 0.8202(4) 0.8820(4) -0.1096(3) 0.0347(15) Uani 1 1 d . . .
H8A H 0.8074 0.8385 -0.1397 0.042 Uiso 1 1 calc R . .
H8B H 0.8321 0.9263 -0.1345 0.042 Uiso 1 1 calc R . .
N4 N 0.7336(3) 0.8965(3) -0.0830(3) 0.0345(13) Uani 1 1 d . . .
C30 C 0.6457(4) 0.8711(4) -0.1360(3) 0.0382(17) Uani 1 1 d . . .
H30A H 0.5866 0.8901 -0.1266 0.046 Uiso 1 1 calc R . .
H30B H 0.6485 0.8904 -0.1793 0.046 Uiso 1 1 calc R . .
C31 C 0.6462(5) 0.7873(5) -0.1359(3) 0.047(2) Uani 1 1 d . . .
C32 C 0.6024(5) 0.7425(6) -0.1908(4) 0.060(3) Uani 1 1 d . . .
H32 H 0.5713 0.7653 -0.2314 0.072 Uiso 1 1 calc R . .
C33 C 0.6052(6) 0.6657(7) -0.1850(4) 0.072(3) Uani 1 1 d . . .
H33 H 0.5769 0.6355 -0.2221 0.086 Uiso 1 1 calc R . .
C34 C 0.6491(5) 0.6313(6) -0.1251(4) 0.062(2) Uani 1 1 d . . .
H34 H 0.6504 0.5783 -0.1204 0.074 Uiso 1 1 calc R . .
C35 C 0.6911(5) 0.6783(4) -0.0723(3) 0.0390(16) Uani 1 1 d . . .
H35 H 0.7220 0.6559 -0.0314 0.047 Uiso 1 1 calc R . .
N30 N 0.6898(3) 0.7543(3) -0.0766(2) 0.0326(13) Uani 1 1 d . . .
C9 C 0.7258(5) 0.9764(4) -0.0630(3) 0.0394(17) Uani 1 1 d . . .
H9A H 0.6582 0.9885 -0.0658 0.047 Uiso 1 1 calc R . .
H9B H 0.7480 1.0104 -0.0929 0.047 Uiso 1 1 calc R . .
C10 C 0.7871(4) 0.9872(4) 0.0073(3) 0.0348(15) Uani 1 1 d . . .
H10A H 0.8556 0.9906 0.0079 0.042 Uiso 1 1 calc R . .
H10B H 0.7688 1.0342 0.0256 0.042 Uiso 1 1 calc R . .
N5 N 0.7716(3) 0.9220(3) 0.0472(2) 0.0258(11) Uani 1 1 d . . .
C11 C 0.7763(4) 0.9375(3) 0.1077(3) 0.0242(13) Uani 1 1 d . . .
H11 H 0.7879 0.9886 0.1200 0.029 Uiso 1 1 calc R . .
C12 C 0.7657(4) 0.8857(3) 0.1607(3) 0.0239(12) Uani 1 1 d . . .
C13 C 0.8340(4) 0.8864(4) 0.2205(3) 0.0321(14) Uani 1 1 d . . .
H13 H 0.8894 0.9170 0.2270 0.039 Uiso 1 1 calc R . .
C14 C 0.8202(4) 0.8416(4) 0.2706(3) 0.0387(17) Uani 1 1 d . . .
H14 H 0.8657 0.8400 0.3122 0.046 Uiso 1 1 calc R . .
C15 C 0.7369(4) 0.7991(3) 0.2575(3) 0.0254(13) Uani 1 1 d . . .
N6 N 0.6871(3) 0.8412(3) 0.1480(2) 0.0249(11) Uani 1 1 d . . .
N7 N 0.6740(3) 0.7968(3) 0.1963(2) 0.0216(10) Uani 1 1 d . . .
C16 C 0.7041(4) 0.7544(3) 0.3047(3) 0.0256(13) Uani 1 1 d . . .
H16 H 0.7399 0.7490 0.3491 0.031 Uiso 1 1 calc R . .
N8 N 0.6217(3) 0.7224(2) 0.2812(2) 0.0217(10) Uani 1 1 d . . .
C17 C 0.5761(4) 0.6744(4) 0.3204(3) 0.0324(14) Uani 1 1 d . . .
H17A H 0.5834 0.6964 0.3643 0.039 Uiso 1 1 calc R . .
H17B H 0.6057 0.6240 0.3257 0.039 Uiso 1 1 calc R . .
C18 C 0.4696(4) 0.6690(4) 0.2832(3) 0.0281(13) Uani 1 1 d . . .
H18A H 0.4428 0.6215 0.2948 0.034 Uiso 1 1 calc R . .
H18B H 0.4343 0.7110 0.2965 0.034 Uiso 1 1 calc R . .
N9 N 0.4561(3) 0.6719(3) 0.2095(2) 0.0276(11) Uani 1 1 d . . .
C40 C 0.3658(4) 0.7160(4) 0.1813(3) 0.0344(15) Uani 1 1 d . . .
H40A H 0.3443 0.7088 0.1333 0.041 Uiso 1 1 calc R . .
H40B H 0.3144 0.6985 0.2005 0.041 Uiso 1 1 calc R . .
C41 C 0.3867(4) 0.7966(4) 0.1969(3) 0.0313(14) Uani 1 1 d . . .
C42 C 0.3192(4) 0.8494(4) 0.2054(3) 0.0373(17) Uani 1 1 d . . .
H42 H 0.2547 0.8346 0.2003 0.045 Uiso 1 1 calc R . .
C43 C 0.3461(5) 0.9236(5) 0.2211(3) 0.0468(19) Uani 1 1 d . . .
H43 H 0.3008 0.9596 0.2269 0.056 Uiso 1 1 calc R . .
C44 C 0.4429(5) 0.9438(4) 0.2283(3) 0.0387(16) Uani 1 1 d . . .
H44 H 0.4639 0.9937 0.2395 0.046 Uiso 1 1 calc R . .
C45 C 0.5067(5) 0.8893(4) 0.2186(3) 0.0350(15) Uani 1 1 d . . .
H45 H 0.5713 0.9032 0.2229 0.042 Uiso 1 1 calc R . .
N40 N 0.4802(3) 0.8171(3) 0.2034(2) 0.0273(11) Uani 1 1 d . . .
C19 C 0.4560(5) 0.5972(4) 0.1804(3) 0.0390(17) Uani 1 1 d . . .
H19A H 0.4243 0.5993 0.1328 0.047 Uiso 1 1 calc R . .
H19B H 0.4203 0.5615 0.2008 0.047 Uiso 1 1 calc R . .
C20 C 0.5574(5) 0.5718(3) 0.1916(3) 0.0310(14) Uani 1 1 d . . .
H20A H 0.5834 0.5571 0.2380 0.037 Uiso 1 1 calc R . .
H20B H 0.5598 0.5274 0.1640 0.037 Uiso 1 1 calc R . .
N10 N 0.6165(4) 0.6327(3) 0.1752(2) 0.0268(11) Uani 1 1 d . . .
C21 C 0.6885(5) 0.6114(4) 0.1559(3) 0.0330(15) Uani 1 1 d . . .
H21 H 0.6995 0.5589 0.1559 0.040 Uiso 1 1 calc R . .
N200 N 0.6104(3) 0.8492(3) -0.0016(2) 0.0293(12) Uani 1 1 d . . .
C200 C 0.5419(4) 0.8741(4) 0.0110(3) 0.0285(14) Uani 1 1 d . . .
C201 C 0.4608(4) 0.9050(3) 0.0290(3) 0.0259(13) Uani 1 1 d . . .
H20A' H 0.4036 0.8755 0.0086 0.031 Uiso 1 1 calc R . .
H20B' H 0.4511 0.9571 0.0139 0.031 Uiso 1 1 calc R . .
H20C H 0.4725 0.9035 0.0767 0.031 Uiso 1 1 calc R . .
N210 N 0.5045(3) 0.7329(3) 0.0955(2) 0.0282(11) Uani 1 1 d . . .
C210 C 0.4775(4) 0.7220(3) 0.0399(3) 0.0274(13) Uani 1 1 d . . .
C211 C 0.4461(5) 0.7094(4) -0.0303(3) 0.0405(17) Uani 1 1 d . . .
H21A H 0.4269 0.7572 -0.0528 0.049 Uiso 1 1 calc R . .
H21B H 0.3916 0.6748 -0.0403 0.049 Uiso 1 1 calc R . .
H21C H 0.4987 0.6877 -0.0453 0.049 Uiso 1 1 calc R . .
Cl1 Cl 0.04157(10) 0.94538(9) 0.14623(7) 0.0314(3) Uani 1 1 d D . .
O11 O 0.0073(4) 0.8712(2) 0.1565(2) 0.0457(12) Uani 1 1 d D . .
O12 O -0.0250(4) 1.0007(3) 0.1571(3) 0.0650(17) Uani 1 1 d D . .
O13 O 0.1316(4) 0.9600(4) 0.1923(3) 0.083(2) Uani 1 1 d D . .
O14 O 0.0493(6) 0.9533(3) 0.0812(3) 0.079(2) Uani 1 1 d D . .
Cl2 Cl 0.86449(12) 0.58396(11) 0.33547(10) 0.0519(5) Uani 1 1 d D . .
O21 O 0.9029(4) 0.6527(3) 0.3211(3) 0.0667(17) Uani 1 1 d D A .
O22 O 0.8065(7) 0.6127(6) 0.3819(5) 0.077(3) Uani 0.60 1 d PD A 1
O23 O 0.8019(7) 0.5489(6) 0.2855(4) 0.073(3) Uani 0.60 1 d PD A 1
O24 O 0.9386(5) 0.5416(4) 0.3780(4) 0.0395(18) Uani 0.60 1 d PD A 1
O25 O 0.7592(7) 0.5805(6) 0.3147(6) 0.0395(18) Uani 0.40 1 d PD A 2
O26 O 0.8818(12) 0.5370(8) 0.2770(6) 0.077(3) Uani 0.40 1 d PD A 2
O27 O 0.8986(11) 0.5305(9) 0.3857(7) 0.073(3) Uani 0.40 1 d PD A 2

loop_
_atom_site_aniso_label
_atom_site_aniso_U_11
_atom_site_aniso_U_22
_atom_site_aniso_U_33
_atom_site_aniso_U_23
_atom_site_aniso_U_13
_atom_site_aniso_U_12
Fe1 0.0127(4) 0.0445(5) 0.0222(5) 0.0024(4) 0.0004(3) 0.0069(4)
Fe2 0.0209(4) 0.0287(5) 0.0202(4) 0.0002(4) 0.0007(3) -0.0024(4)
N1 0.014(2) 0.034(3) 0.025(3) -0.005(2) 0.0010(19) 0.003(2)
N2 0.025(3) 0.036(3) 0.024(3) -0.011(2) 0.007(2) -0.007(2)
C2 0.033(3) 0.038(4) 0.023(3) -0.005(3) 0.008(3) 0.004(3)
C3 0.036(4) 0.024(3) 0.048(4) 0.002(3) 0.006(3) 0.010(3)
C4 0.025(3) 0.047(4) 0.032(4) 0.004(3) 0.001(3) 0.004(3)
C5 0.021(3) 0.030(3) 0.033(3) -0.008(3) 0.001(3) 0.002(3)
C6 0.013(3) 0.048(4) 0.024(3) -0.004(3) -0.001(2) 0.005(3)
N3 0.017(2) 0.035(3) 0.024(3) -0.001(2) 0.002(2) 0.002(2)
C7 0.014(3) 0.060(5) 0.032(4) 0.009(3) 0.011(3) 0.010(3)
C8 0.020(3) 0.059(5) 0.025(3) 0.007(3) 0.004(3) 0.006(3)
N4 0.019(3) 0.053(4) 0.031(3) 0.006(3) 0.006(2) 0.004(2)
C30 0.026(3) 0.061(5) 0.023(3) 0.011(3) -0.001(3) 0.015(3)
C31 0.022(3) 0.095(7) 0.022(3) -0.003(4) 0.003(3) 0.004(4)
C32 0.030(4) 0.113(9) 0.029(4) -0.003(5) -0.004(3) 0.005(5)
C33 0.043(5) 0.120(10) 0.044(5) -0.022(6) -0.003(4) -0.002(5)
C34 0.043(4) 0.089(7) 0.048(5) -0.033(5) 0.002(4) -0.026(4)
C35 0.030(3) 0.047(4) 0.038(4) -0.006(3) 0.006(3) -0.004(3)
N30 0.010(2) 0.063(4) 0.024(3) -0.007(3) 0.002(2) 0.001(2)
C9 0.031(3) 0.059(5) 0.032(4) 0.019(3) 0.014(3) 0.017(3)
C10 0.029(3) 0.044(4) 0.032(4) 0.009(3) 0.009(3) 0.008(3)
N5 0.012(2) 0.038(3) 0.027(3) 0.010(2) 0.004(2) 0.010(2)
C11 0.014(3) 0.021(3) 0.034(3) 0.010(3) 0.002(2) 0.005(2)
C12 0.025(3) 0.019(3) 0.026(3) -0.001(2) 0.005(2) 0.005(2)
C13 0.024(3) 0.036(4) 0.034(4) -0.007(3) 0.003(3) -0.009(3)
C14 0.023(3) 0.060(5) 0.026(3) 0.003(3) -0.006(3) -0.011(3)
C15 0.024(3) 0.028(3) 0.023(3) -0.003(2) 0.006(2) 0.005(2)
N6 0.023(2) 0.028(3) 0.022(3) 0.002(2) 0.005(2) 0.000(2)
N7 0.022(2) 0.020(2) 0.020(2) 0.0020(19) 0.001(2) 0.0031(19)
C16 0.027(3) 0.024(3) 0.022(3) 0.001(2) 0.001(2) 0.006(2)
N8 0.022(2) 0.014(2) 0.027(3) 0.0019(19) 0.004(2) -0.0018(19)
C17 0.030(3) 0.041(4) 0.024(3) 0.005(3) 0.002(3) -0.004(3)
C18 0.023(3) 0.028(3) 0.032(3) 0.002(3) 0.005(3) -0.005(3)
N9 0.024(2) 0.029(3) 0.026(3) -0.003(2) 0.000(2) -0.006(2)
C40 0.020(3) 0.052(4) 0.028(3) 0.003(3) 0.002(3) -0.006(3)
C41 0.020(3) 0.044(4) 0.028(3) 0.017(3) 0.003(3) 0.013(3)
C42 0.026(3) 0.061(5) 0.025(3) 0.020(3) 0.007(3) 0.011(3)
C43 0.028(4) 0.070(6) 0.038(4) 0.009(4) 0.000(3) 0.022(4)
C44 0.032(4) 0.048(4) 0.036(4) 0.012(3) 0.009(3) 0.013(3)
C45 0.028(3) 0.041(4) 0.037(4) 0.006(3) 0.009(3) -0.001(3)
N40 0.013(2) 0.043(3) 0.023(3) 0.010(2) 0.0004(19) 0.004(2)
C19 0.040(4) 0.045(4) 0.034(4) -0.011(3) 0.015(3) -0.022(3)
C20 0.045(4) 0.010(3) 0.041(4) -0.001(3) 0.016(3) -0.008(3)
N10 0.035(3) 0.020(3) 0.024(3) 0.001(2) 0.005(2) 0.000(2)
C21 0.042(4) 0.027(3) 0.025(3) -0.004(3) 0.002(3) -0.003(3)
N200 0.015(2) 0.051(3) 0.019(3) 0.004(2) 0.001(2) 0.004(2)
C200 0.017(3) 0.033(3) 0.030(3) 0.000(3) -0.004(2) -0.004(3)
C201 0.021(3) 0.024(3) 0.035(3) -0.003(3) 0.010(3) -0.002(2)
N210 0.023(3) 0.037(3) 0.024(3) -0.003(2) 0.004(2) -0.003(2)
C210 0.023(3) 0.030(3) 0.029(3) 0.003(3) 0.005(3) 0.005(3)
C211 0.046(4) 0.047(4) 0.021(3) -0.009(3) -0.004(3) 0.003(3)
Cl1 0.0261(7) 0.0367(8) 0.0307(8) 0.0076(7) 0.0061(6) 0.0109(6)
O11 0.070(3) 0.026(2) 0.039(3) 0.000(2) 0.010(2) 0.006(2)
O12 0.036(3) 0.044(3) 0.117(5) -0.022(3) 0.026(3) 0.006(2)
O13 0.028(3) 0.091(5) 0.105(5) 0.058(4) -0.026(3) -0.010(3)
O14 0.160(7) 0.048(4) 0.043(3) 0.001(3) 0.050(4) -0.004(4)
Cl2 0.0251(8) 0.0620(12) 0.0654(13) 0.0405(10) 0.0066(8) 0.0036(8)
O21 0.041(3) 0.045(3) 0.104(5) 0.012(3) 0.000(3) -0.018(3)
O22 0.079(6) 0.075(6) 0.091(7) 0.045(5) 0.048(5) 0.042(5)
O23 0.055(6) 0.083(7) 0.059(5) 0.035(5) -0.021(5) -0.025(5)
O24 0.040(4) 0.029(4) 0.043(4) 0.005(3) 0.000(3) 0.018(3)
O25 0.040(4) 0.029(4) 0.043(4) 0.005(3) 0.000(3) 0.018(3)
O26 0.079(6) 0.075(6) 0.091(7) 0.045(5) 0.048(5) 0.042(5)
O27 0.055(6) 0.083(7) 0.059(5) 0.035(5) -0.021(5) -0.025(5)

loop_
_atom_type_symbol
_atom_type_description
_atom_type_scat_dispersion_real
_atom_type_scat_dispersion_imag
_atom_type_scat_source
C C 0.0033 0.0016 'International Tables Vol C Tables 4.2.6.8 and 6.1.1.4'
H H 0.0000 0.0000 'International Tables Vol C Tables 4.2.6.8 and 6.1.1.4'
N N 0.0061 0.0033 'International Tables Vol C Tables 4.2.6.8 and 6.1.1.4'
O O 0.0106 0.0060 'International Tables Vol C Tables 4.2.6.8 and 6.1.1.4'
Cl Cl 0.1484 0.1585 'International Tables Vol C Tables 4.2.6.8 and 6.1.1.4'
Fe Fe 0.3463 0.8444 'International Tables Vol C Tables 4.2.6.8 and 6.1.1.4'

loop_
_geom_angle_atom_site_label_1
_geom_angle_atom_site_label_2
_geom_angle_atom_site_label_3
_geom_angle
_geom_angle_site_symmetry_1
_geom_angle_site_symmetry_3
_geom_angle_publ_flag
N3 Fe1 N1 81.3(2) . . y
N3 Fe1 N200 173.9(2) . . y
N1 Fe1 N200 99.8(2) . . y
N3 Fe1 N5 90.4(2) . . y
N1 Fe1 N5 100.02(19) . . y
N200 Fe1 N5 83.5(2) . . y
N3 Fe1 N30 96.9(2) . . y
N1 Fe1 N30 94.0(2) . . y
N200 Fe1 N30 89.0(2) . . y
N5 Fe1 N30 165.0(2) . . y
N3 Fe1 N4 84.6(2) . . y
N1 Fe1 N4 164.9(2) . . y
N200 Fe1 N4 94.8(2) . . y
N5 Fe1 N4 85.4(2) . . y
N30 Fe1 N4 82.4(2) . . y
N8 Fe2 N7 81.77(19) . . y
N8 Fe2 N210 174.5(2) . . y
N7 Fe2 N210 100.1(2) . . y
N8 Fe2 N40 93.92(19) . . y
N7 Fe2 N40 93.7(2) . . y
N210 Fe2 N40 91.1(2) . . y
N8 Fe2 N10 89.8(2) . . y
N7 Fe2 N10 100.4(2) . . y
N210 Fe2 N10 84.8(2) . . y
N40 Fe2 N10 165.8(2) . . y
N8 Fe2 N9 85.31(19) . . y
N7 Fe2 N9 166.07(19) . . y
N210 Fe2 N9 93.2(2) . . y
N40 Fe2 N9 82.0(2) . . y
N10 Fe2 N9 84.7(2) . . y
N2 N1 C5 120.2(5) . . ?
N2 N1 Fe1 126.3(4) . . ?
C5 N1 Fe1 113.2(4) . . ?
C2 N2 N1 118.6(5) . . ?
N2 C2 C3 122.9(6) . . ?
N2 C2 C21 116.7(5) . . ?
C3 C2 C21 120.3(6) . . ?
C4 C3 C2 118.8(6) . . ?
C4 C3 H3 120.6 . . ?
C2 C3 H3 120.6 . . ?
C3 C4 C5 117.4(6) . . ?
C3 C4 H4 121.3 . . ?
C5 C4 H4 121.3 . . ?
N1 C5 C4 121.8(6) . . ?
N1 C5 C6 112.4(5) . . ?
C4 C5 C6 125.6(5) . . ?
N3 C6 C5 114.2(5) . . ?
N3 C6 H6 122.9 . . ?
C5 C6 H6 122.9 . . ?
C6 N3 C7 123.9(5) . . ?
C6 N3 Fe1 117.9(4) . . ?
C7 N3 Fe1 117.5(3) . . ?
N3 C7 C8 105.2(5) . . ?
N3 C7 H7A 110.7 . . ?
C8 C7 H7A 110.7 . . ?
N3 C7 H7B 110.7 . . ?
C8 C7 H7B 110.7 . . ?
H7A C7 H7B 108.8 . . ?
C7 C8 N4 109.7(5) . . ?
C7 C8 H8A 109.7 . . ?
N4 C8 H8A 109.7 . . ?
C7 C8 H8B 109.7 . . ?
N4 C8 H8B 109.7 . . ?
H8A C8 H8B 108.2 . . ?
C9 N4 C30 112.3(5) . . ?
C9 N4 C8 113.3(5) . . ?
C30 N4 C8 106.6(5) . . ?
C9 N4 Fe1 109.6(4) . . ?
C30 N4 Fe1 106.0(4) . . ?
C8 N4 Fe1 108.7(4) . . ?
C31 C30 N4 107.1(5) . . ?
C31 C30 H30A 110.3 . . ?
N4 C30 H30A 110.3 . . ?
C31 C30 H30B 110.3 . . ?
N4 C30 H30B 110.3 . . ?
H30A C30 H30B 108.6 . . ?
N30 C31 C32 120.3(8) . . ?
N30 C31 C30 115.4(6) . . ?
C32 C31 C30 124.3(7) . . ?
C33 C32 C31 119.6(8) . . ?
C33 C32 H32 120.2 . . ?
C31 C32 H32 120.2 . . ?
C32 C33 C34 120.8(8) . . ?
C32 C33 H33 119.6 . . ?
C34 C33 H33 119.6 . . ?
C35 C34 C33 117.3(9) . . ?
C35 C34 H34 121.3 . . ?
C33 C34 H34 121.3 . . ?
N30 C35 C34 123.2(7) . . ?
N30 C35 H35 118.4 . . ?
C34 C35 H35 118.4 . . ?
C35 N30 C31 118.9(6) . . ?
C35 N30 Fe1 128.5(4) . . ?
C31 N30 Fe1 112.6(5) . . ?
N4 C9 C10 109.1(5) . . ?
N4 C9 H9A 109.9 . . ?
C10 C9 H9A 109.9 . . ?
N4 C9 H9B 109.9 . . ?
C10 C9 H9B 109.9 . . ?
H9A C9 H9B 108.3 . . ?
N5 C10 C9 108.5(5) . . ?
N5 C10 H10A 110.0 . . ?
C9 C10 H10A 110.0 . . ?
N5 C10 H10B 110.0 . . ?
C9 C10 H10B 110.0 . . ?
H10A C10 H10B 108.4 . . ?
C11 N5 C10 114.7(5) . . ?
C11 N5 Fe1 133.5(4) . . ?
C10 N5 Fe1 111.7(4) . . ?
N5 C11 C12 128.5(5) . . ?
N5 C11 H11 115.8 . . ?
C12 C11 H11 115.8 . . ?
N6 C12 C13 123.1(5) . . ?
N6 C12 C11 117.5(5) . . ?
C13 C12 C11 119.4(5) . . ?
C14 C13 C12 118.8(6) . . ?
C14 C13 H13 120.6 . . ?
C12 C13 H13 120.6 . . ?
C13 C14 C15 117.2(5) . . ?
C13 C14 H14 121.4 . . ?
C15 C14 H14 121.4 . . ?
N7 C15 C14 121.9(5) . . ?
N7 C15 C16 112.1(5) . . ?
C14 C15 C16 126.0(5) . . ?
N7 N6 C12 118.3(5) . . ?
N6 N7 C15 120.5(5) . . ?
N6 N7 Fe2 125.7(3) . . ?
C15 N7 Fe2 113.5(4) . . ?
N8 C16 C15 114.4(5) . . ?
N8 C16 H16 122.8 . . ?
C15 C16 H16 122.8 . . ?
C16 N8 C17 123.1(5) . . ?
C16 N8 Fe2 118.1(4) . . ?
C17 N8 Fe2 118.7(4) . . ?
N8 C17 C18 106.7(5) . . ?
N8 C17 H17A 110.4 . . ?
C18 C17 H17A 110.4 . . ?
N8 C17 H17B 110.4 . . ?
C18 C17 H17B 110.4 . . ?
H17A C17 H17B 108.6 . . ?
N9 C18 C17 111.2(5) . . ?
N9 C18 H18A 109.4 . . ?
C17 C18 H18A 109.4 . . ?
N9 C18 H18B 109.4 . . ?
C17 C18 H18B 109.4 . . ?
H18A C18 H18B 108.0 . . ?
C19 N9 C40 113.8(5) . . ?
C19 N9 C18 112.7(5) . . ?
C40 N9 C18 106.6(5) . . ?
C19 N9 Fe2 108.8(4) . . ?
C40 N9 Fe2 106.0(4) . . ?
C18 N9 Fe2 108.6(3) . . ?
C41 C40 N9 108.2(5) . . ?
C41 C40 H40A 110.1 . . ?
N9 C40 H40A 110.1 . . ?
C41 C40 H40B 110.1 . . ?
N9 C40 H40B 110.1 . . ?
H40A C40 H40B 108.4 . . ?
N40 C41 C42 120.8(6) . . ?
N40 C41 C40 114.6(5) . . ?
C42 C41 C40 124.7(6) . . ?
C43 C42 C41 120.4(6) . . ?
C43 C42 H42 119.8 . . ?
C41 C42 H42 119.8 . . ?
C42 C43 C44 118.3(7) . . ?
C42 C43 H43 120.8 . . ?
C44 C43 H43 120.8 . . ?
C45 C44 C43 118.8(7) . . ?
C45 C44 H44 120.6 . . ?
C43 C44 H44 120.6 . . ?
N40 C45 C44 122.7(6) . . ?
N40 C45 H45 118.7 . . ?
C44 C45 H45 118.7 . . ?
C45 N40 C41 119.0(5) . . ?
C45 N40 Fe2 127.5(4) . . ?
C41 N40 Fe2 113.5(4) . . ?
N9 C19 C20 108.5(5) . . ?
N9 C19 H19A 110.0 . . ?
C20 C19 H19A 110.0 . . ?
N9 C19 H19B 110.0 . . ?
C20 C19 H19B 110.0 . . ?
H19A C19 H19B 108.4 . . ?
N10 C20 C19 110.3(5) . . ?
N10 C20 H20A 109.6 . . ?
C19 C20 H20A 109.6 . . ?
N10 C20 H20B 109.6 . . ?
C19 C20 H20B 109.6 . . ?
H20A C20 H20B 108.1 . . ?
C21 N10 C20 115.4(5) . . ?
C21 N10 Fe2 134.9(4) . . ?
C20 N10 Fe2 109.7(4) . . ?
N10 C21 C2 126.9(6) . . ?
N10 C21 H21 116.5 . . ?
C2 C21 H21 116.5 . . ?
C200 N200 Fe1 164.5(5) . . ?
N200 C200 C201 177.6(6) . . ?
C200 C201 H20A 109.5 . . ?
C200 C201 H20B 109.5 . . ?
H20A C201 H20B 109.5 . . ?
C200 C201 H20C 109.5 . . ?
H20A C201 H20C 109.5 . . ?
H20B C201 H20C 109.5 . . ?
C210 N210 Fe2 168.9(5) . . ?
N210 C210 C211 178.2(7) . . ?
C210 C211 H21A 109.5 . . ?
C210 C211 H21B 109.5 . . ?
H21A C211 H21B 109.5 . . ?
C210 C211 H21C 109.5 . . ?
H21A C211 H21C 109.5 . . ?
H21B C211 H21C 109.5 . . ?
O14 Cl1 O13 110.6(4) . . ?
O14 Cl1 O12 108.4(4) . . ?
O13 Cl1 O12 107.2(4) . . ?
O14 Cl1 O11 110.8(3) . . ?
O13 Cl1 O11 110.5(3) . . ?
O12 Cl1 O11 109.3(3) . . ?
O23 Cl2 O21 117.0(5) . . ?
O23 Cl2 O27 107.8(8) . . ?
O21 Cl2 O27 131.8(7) . . ?
O23 Cl2 O24 119.2(6) . . ?
O21 Cl2 O24 108.8(4) . . ?
O27 Cl2 O24 27.4(6) . . ?
O23 Cl2 O25 47.1(6) . . ?
O21 Cl2 O25 114.1(5) . . ?
O27 Cl2 O25 108.8(8) . . ?
O24 Cl2 O25 135.6(6) . . ?
O23 Cl2 O22 106.7(7) . . ?
O21 Cl2 O22 99.3(5) . . ?
O27 Cl2 O22 83.4(9) . . ?
O24 Cl2 O22 102.7(5) . . ?
O25 Cl2 O22 60.4(6) . . ?
O23 Cl2 O26 49.4(7) . . ?
O21 Cl2 O26 98.0(6) . . ?
O27 Cl2 O26 97.8(9) . . ?
O24 Cl2 O26 88.0(6) . . ?
O25 Cl2 O26 96.4(8) . . ?
O22 Cl2 O26 155.4(8) . . ?

loop_
_geom_bond_atom_site_label_1
_geom_bond_atom_site_label_2
_geom_bond_distance
_geom_bond_site_symmetry_2
_geom_bond_publ_flag
Fe1 N3 1.899(5) . y
Fe1 N1 1.956(5) . y
Fe1 N200 1.965(5) . y
Fe1 N5 1.988(5) . y
Fe1 N30 1.992(5) . y
Fe1 N4 1.998(5) . y
Fe2 N8 1.876(5) . y
Fe2 N7 1.955(5) . y
Fe2 N210 1.981(5) . y
Fe2 N40 1.988(5) . y
Fe2 N10 2.006(5) . y
Fe2 N9 2.010(5) . y
N1 N2 1.346(7) . ?
N1 C5 1.376(7) . ?
N2 C2 1.342(8) . ?
C2 C3 1.409(9) . ?
C2 C21 1.506(9) . ?
C3 C4 1.358(9) . ?
C3 H3 0.9500 . ?
C4 C5 1.402(9) . ?
C4 H4 0.9500 . ?
C5 C6 1.457(9) . ?
C6 N3 1.280(7) . ?
C6 H6 0.9500 . ?
N3 C7 1.503(8) . ?
C7 C8 1.527(8) . ?
C7 H7A 0.9900 . ?
C7 H7B 0.9900 . ?
C8 N4 1.529(7) . ?
C8 H8A 0.9900 . ?
C8 H8B 0.9900 . ?
N4 C9 1.498(9) . ?
N4 C30 1.527(8) . ?
C30 C31 1.494(11) . ?
C30 H30A 0.9900 . ?
C30 H30B 0.9900 . ?
C31 N30 1.379(9) . ?
C31 C32 1.414(11) . ?
C32 C33 1.375(14) . ?
C32 H32 0.9500 . ?
C33 C34 1.401(13) . ?
C33 H33 0.9500 . ?
C34 C35 1.400(10) . ?
C34 H34 0.9500 . ?
C35 N30 1.359(9) . ?
C35 H35 0.9500 . ?
C9 C10 1.530(9) . ?
C9 H9A 0.9900 . ?
C9 H9B 0.9900 . ?
C10 N5 1.490(8) . ?
C10 H10A 0.9900 . ?
C10 H10B 0.9900 . ?
N5 C11 1.297(7) . ?
C11 C12 1.492(8) . ?
C11 H11 0.9500 . ?
C12 N6 1.355(7) . ?
C12 C13 1.386(8) . ?
C13 C14 1.384(9) . ?
C13 H13 0.9500 . ?
C14 C15 1.390(8) . ?
C14 H14 0.9500 . ?
C15 N7 1.373(7) . ?
C15 C16 1.454(8) . ?
N6 N7 1.347(6) . ?
C16 N8 1.297(7) . ?
C16 H16 0.9500 . ?
N8 C17 1.468(7) . ?
C17 C18 1.538(8) . ?
C17 H17A 0.9900 . ?
C17 H17B 0.9900 . ?
C18 N9 1.521(7) . ?
C18 H18A 0.9900 . ?
C18 H18B 0.9900 . ?
N9 C19 1.467(8) . ?
N9 C40 1.508(8) . ?
C40 C41 1.489(10) . ?
C40 H40A 0.9900 . ?
C40 H40B 0.9900 . ?
C41 N40 1.375(7) . ?
C41 C42 1.404(9) . ?
C42 C43 1.393(11) . ?
C42 H42 0.9500 . ?
C43 C44 1.417(9) . ?
C43 H43 0.9500 . ?
C44 C45 1.395(9) . ?
C44 H44 0.9500 . ?
C45 N40 1.357(8) . ?
C45 H45 0.9500 . ?
C19 C20 1.496(9) . ?
C19 H19A 0.9900 . ?
C19 H19B 0.9900 . ?
C20 N10 1.481(7) . ?
C20 H20A 0.9900 . ?
C20 H20B 0.9900 . ?
N10 C21 1.275(8) . ?
C21 H21 0.9500 . ?
N200 C200 1.181(7) . ?
C200 C201 1.438(8) . ?
C201 H20A 0.9800 . ?
C201 H20B 0.9800 . ?
C201 H20C 0.9800 . ?
N210 C210 1.154(7) . ?
C210 C211 1.453(8) . ?
C211 H21A 0.9800 . ?
C211 H21B 0.9800 . ?
C211 H21C 0.9800 . ?
Cl1 O14 1.419(5) . ?
Cl1 O13 1.430(5) . ?
Cl1 O12 1.441(5) . ?
Cl1 O11 1.450(5) . ?
Cl2 O23 1.350(8) . ?
Cl2 O21 1.413(5) . ?
Cl2 O27 1.416(11) . ?
Cl2 O24 1.422(7) . ?
Cl2 O25 1.474(10) . ?
Cl2 O22 1.541(9) . ?
Cl2 O26 1.569(12) . ?

loop_
_geom_torsion_atom_site_label_1
_geom_torsion_atom_site_label_2
_geom_torsion_atom_site_label_3
_geom_torsion_atom_site_label_4
_geom_torsion
_geom_torsion_site_symmetry_1
_geom_torsion_site_symmetry_2
_geom_torsion_site_symmetry_3
_geom_torsion_site_symmetry_4
_geom_torsion_publ_flag
N3 Fe1 N1 N2 -167.2(5) . . . . ?
N200 Fe1 N1 N2 18.9(5) . . . . ?
N5 Fe1 N1 N2 104.0(4) . . . . ?
N30 Fe1 N1 N2 -70.8(5) . . . . ?
N4 Fe1 N1 N2 -146.2(7) . . . . ?
N3 Fe1 N1 C5 6.9(4) . . . . ?
N200 Fe1 N1 C5 -167.0(4) . . . . ?
N5 Fe1 N1 C5 -82.0(4) . . . . ?
N30 Fe1 N1 C5 103.3(4) . . . . ?
N4 Fe1 N1 C5 27.9(10) . . . . ?
C5 N1 N2 C2 3.8(8) . . . . ?
Fe1 N1 N2 C2 177.5(4) . . . . ?
N1 N2 C2 C3 0.5(9) . . . . ?
N1 N2 C2 C21 -175.1(5) . . . . ?
N2 C2 C3 C4 -3.2(10) . . . . ?
C21 C2 C3 C4 172.1(6) . . . . ?
C2 C3 C4 C5 1.6(10) . . . . ?
N2 N1 C5 C4 -5.5(9) . . . . ?
Fe1 N1 C5 C4 -179.9(5) . . . . ?
N2 N1 C5 C6 170.5(5) . . . . ?
Fe1 N1 C5 C6 -4.0(6) . . . . ?
C3 C4 C5 N1 2.6(10) . . . . ?
C3 C4 C5 C6 -172.8(6) . . . . ?
N1 C5 C6 N3 -3.3(8) . . . . ?
C4 C5 C6 N3 172.5(6) . . . . ?
C5 C6 N3 C7 179.8(5) . . . . ?
C5 C6 N3 Fe1 9.5(7) . . . . ?
N1 Fe1 N3 C6 -9.3(5) . . . . ?
N200 Fe1 N3 C6 91(2) . . . . ?
N5 Fe1 N3 C6 90.8(5) . . . . ?
N30 Fe1 N3 C6 -102.3(5) . . . . ?
N4 Fe1 N3 C6 176.1(5) . . . . ?
N1 Fe1 N3 C7 179.8(5) . . . . ?
N200 Fe1 N3 C7 -80(2) . . . . ?
N5 Fe1 N3 C7 -80.2(5) . . . . ?
N30 Fe1 N3 C7 86.8(5) . . . . ?
N4 Fe1 N3 C7 5.1(5) . . . . ?
C6 N3 C7 C8 163.5(6) . . . . ?
Fe1 N3 C7 C8 -26.1(7) . . . . ?
N3 C7 C8 N4 39.4(7) . . . . ?
C7 C8 N4 C9 85.2(7) . . . . ?
C7 C8 N4 C30 -150.8(6) . . . . ?
C7 C8 N4 Fe1 -36.9(7) . . . . ?
N3 Fe1 N4 C9 -106.6(4) . . . . ?
N1 Fe1 N4 C9 -127.5(8) . . . . ?
N200 Fe1 N4 C9 67.3(4) . . . . ?
N5 Fe1 N4 C9 -15.8(4) . . . . ?
N30 Fe1 N4 C9 155.6(4) . . . . ?
N3 Fe1 N4 C30 132.0(4) . . . . ?
N1 Fe1 N4 C30 111.2(8) . . . . ?
N200 Fe1 N4 C30 -54.1(4) . . . . ?
N5 Fe1 N4 C30 -137.2(4) . . . . ?
N30 Fe1 N4 C30 34.2(4) . . . . ?
N3 Fe1 N4 C8 17.7(4) . . . . ?
N1 Fe1 N4 C8 -3.1(11) . . . . ?
N200 Fe1 N4 C8 -168.4(4) . . . . ?
N5 Fe1 N4 C8 108.6(4) . . . . ?
N30 Fe1 N4 C8 -80.0(4) . . . . ?
C9 N4 C30 C31 -161.6(5) . . . . ?
C8 N4 C30 C31 73.7(6) . . . . ?
Fe1 N4 C30 C31 -42.0(6) . . . . ?
N4 C30 C31 N30 28.3(7) . . . . ?
N4 C30 C31 C32 -154.4(6) . . . . ?
N30 C31 C32 C33 -1.3(11) . . . . ?
C30 C31 C32 C33 -178.5(7) . . . . ?
C31 C32 C33 C34 1.3(13) . . . . ?
C32 C33 C34 C35 -1.1(12) . . . . ?
C33 C34 C35 N30 0.8(11) . . . . ?
C34 C35 N30 C31 -0.8(9) . . . . ?
C34 C35 N30 Fe1 177.8(5) . . . . ?
C32 C31 N30 C35 1.0(9) . . . . ?
C30 C31 N30 C35 178.5(6) . . . . ?
C32 C31 N30 Fe1 -177.8(5) . . . . ?
C30 C31 N30 Fe1 -0.4(7) . . . . ?
N3 Fe1 N30 C35 77.7(5) . . . . ?
N1 Fe1 N30 C35 -4.0(5) . . . . ?
N200 Fe1 N30 C35 -103.7(5) . . . . ?
N5 Fe1 N30 C35 -163.5(7) . . . . ?
N4 Fe1 N30 C35 161.3(5) . . . . ?
N3 Fe1 N30 C31 -103.6(4) . . . . ?
N1 Fe1 N30 C31 174.7(4) . . . . ?
N200 Fe1 N30 C31 75.0(4) . . . . ?
N5 Fe1 N30 C31 15.2(10) . . . . ?
N4 Fe1 N30 C31 -20.0(4) . . . . ?
C30 N4 C9 C10 153.9(5) . . . . ?
C8 N4 C9 C10 -85.3(6) . . . . ?
Fe1 N4 C9 C10 36.4(6) . . . . ?
N4 C9 C10 N5 -43.4(6) . . . . ?
C9 C10 N5 C11 -146.8(5) . . . . ?
C9 C10 N5 Fe1 30.4(6) . . . . ?
N3 Fe1 N5 C11 -107.5(5) . . . . ?
N1 Fe1 N5 C11 -26.3(5) . . . . ?
N200 Fe1 N5 C11 72.6(5) . . . . ?
N30 Fe1 N5 C11 133.0(7) . . . . ?
N4 Fe1 N5 C11 168.0(5) . . . . ?
N3 Fe1 N5 C10 76.0(4) . . . . ?
N1 Fe1 N5 C10 157.2(4) . . . . ?
N200 Fe1 N5 C10 -104.0(4) . . . . ?
N30 Fe1 N5 C10 -43.6(9) . . . . ?
N4 Fe1 N5 C10 -8.6(4) . . . . ?
C10 N5 C11 C12 -179.0(5) . . . . ?
Fe1 N5 C11 C12 4.5(9) . . . . ?
N5 C11 C12 N6 -51.8(8) . . . . ?
N5 C11 C12 C13 129.9(6) . . . . ?
N6 C12 C13 C14 -2.3(9) . . . . ?
C11 C12 C13 C14 175.8(6) . . . . ?
C12 C13 C14 C15 -0.8(10) . . . . ?
C13 C14 C15 N7 4.8(10) . . . . ?
C13 C14 C15 C16 -173.6(6) . . . . ?
C13 C12 N6 N7 1.4(8) . . . . ?
C11 C12 N6 N7 -176.8(5) . . . . ?
C12 N6 N7 C15 2.7(7) . . . . ?
C12 N6 N7 Fe2 176.3(4) . . . . ?
C14 C15 N7 N6 -5.9(8) . . . . ?
C16 C15 N7 N6 172.7(5) . . . . ?
C14 C15 N7 Fe2 179.8(5) . . . . ?
C16 C15 N7 Fe2 -1.6(6) . . . . ?
N8 Fe2 N7 N6 -171.0(5) . . . . ?
N210 Fe2 N7 N6 14.3(5) . . . . ?
N40 Fe2 N7 N6 -77.6(4) . . . . ?
N10 Fe2 N7 N6 100.7(4) . . . . ?
N9 Fe2 N7 N6 -148.8(7) . . . . ?
N8 Fe2 N7 C15 3.0(4) . . . . ?
N210 Fe2 N7 C15 -171.8(4) . . . . ?
N40 Fe2 N7 C15 96.4(4) . . . . ?
N10 Fe2 N7 C15 -85.3(4) . . . . ?
N9 Fe2 N7 C15 25.1(10) . . . . ?
N7 C15 C16 N8 -1.5(7) . . . . ?
C14 C15 C16 N8 177.0(6) . . . . ?
C15 C16 N8 C17 179.4(5) . . . . ?
C15 C16 N8 Fe2 4.2(7) . . . . ?
N7 Fe2 N8 C16 -4.1(4) . . . . ?
N210 Fe2 N8 C16 107(2) . . . . ?
N40 Fe2 N8 C16 -97.2(4) . . . . ?
N10 Fe2 N8 C16 96.5(4) . . . . ?
N9 Fe2 N8 C16 -178.8(4) . . . . ?
N7 Fe2 N8 C17 -179.5(5) . . . . ?
N210 Fe2 N8 C17 -69(2) . . . . ?
N40 Fe2 N8 C17 87.4(4) . . . . ?
N10 Fe2 N8 C17 -79.0(4) . . . . ?
N9 Fe2 N8 C17 5.7(4) . . . . ?
C16 N8 C17 C18 162.0(5) . . . . ?
Fe2 N8 C17 C18 -22.9(6) . . . . ?
N8 C17 C18 N9 32.9(7) . . . . ?
C17 C18 N9 C19 91.4(6) . . . . ?
C17 C18 N9 C40 -143.1(5) . . . . ?
C17 C18 N9 Fe2 -29.3(6) . . . . ?
N8 Fe2 N9 C19 -109.6(4) . . . . ?
N7 Fe2 N9 C19 -131.6(8) . . . . ?
N210 Fe2 N9 C19 65.1(4) . . . . ?
N40 Fe2 N9 C19 155.8(4) . . . . ?
N10 Fe2 N9 C19 -19.3(4) . . . . ?
N8 Fe2 N9 C40 127.7(4) . . . . ?
N7 Fe2 N9 C40 105.7(8) . . . . ?
N210 Fe2 N9 C40 -57.6(4) . . . . ?
N40 Fe2 N9 C40 33.0(4) . . . . ?
N10 Fe2 N9 C40 -142.1(4) . . . . ?
N8 Fe2 N9 C18 13.5(4) . . . . ?
N7 Fe2 N9 C18 -8.5(11) . . . . ?
N210 Fe2 N9 C18 -171.8(4) . . . . ?
N40 Fe2 N9 C18 -81.1(4) . . . . ?
N10 Fe2 N9 C18 103.7(4) . . . . ?
C19 N9 C40 C41 -160.9(5) . . . . ?
C18 N9 C40 C41 74.2(6) . . . . ?
Fe2 N9 C40 C41 -41.4(5) . . . . ?
N9 C40 C41 N40 28.5(7) . . . . ?
N9 C40 C41 C42 -151.0(6) . . . . ?
N40 C41 C42 C43 -0.6(9) . . . . ?
C40 C41 C42 C43 178.8(6) . . . . ?
C41 C42 C43 C44 0.0(10) . . . . ?
C42 C43 C44 C45 0.7(10) . . . . ?
C43 C44 C45 N40 -0.8(10) . . . . ?
C44 C45 N40 C41 0.2(9) . . . . ?
C44 C45 N40 Fe2 -177.6(5) . . . . ?
C42 C41 N40 C45 0.6(8) . . . . ?
C40 C41 N40 C45 -178.9(5) . . . . ?
C42 C41 N40 Fe2 178.6(4) . . . . ?
C40 C41 N40 Fe2 -0.9(6) . . . . ?
N8 Fe2 N40 C45 74.2(5) . . . . ?
N7 Fe2 N40 C45 -7.8(5) . . . . ?
N210 Fe2 N40 C45 -108.0(5) . . . . ?
N10 Fe2 N40 C45 179(58) . . . . ?
N9 Fe2 N40 C45 158.9(5) . . . . ?
N8 Fe2 N40 C41 -103.7(4) . . . . ?
N7 Fe2 N40 C41 174.3(4) . . . . ?
N210 Fe2 N40 C41 74.1(4) . . . . ?
N10 Fe2 N40 C41 1.2(10) . . . . ?
N9 Fe2 N40 C41 -19.0(4) . . . . ?
C40 N9 C19 C20 158.3(5) . . . . ?
C18 N9 C19 C20 -80.3(6) . . . . ?
Fe2 N9 C19 C20 40.3(6) . . . . ?
N9 C19 C20 N10 -46.4(7) . . . . ?
C19 C20 N10 C21 -151.5(5) . . . . ?
C19 C20 N10 Fe2 29.8(6) . . . . ?
N8 Fe2 N10 C21 -98.9(6) . . . . ?
N7 Fe2 N10 C21 -17.4(6) . . . . ?
N210 Fe2 N10 C21 82.0(6) . . . . ?
N40 Fe2 N10 C21 155.7(7) . . . . ?
N9 Fe2 N10 C21 175.7(6) . . . . ?
N8 Fe2 N10 C20 79.5(4) . . . . ?
N7 Fe2 N10 C20 161.0(4) . . . . ?
N210 Fe2 N10 C20 -99.6(4) . . . . ?
N40 Fe2 N10 C20 -25.9(10) . . . . ?
N9 Fe2 N10 C20 -5.9(4) . . . . ?
C20 N10 C21 C2 177.0(6) . . . . ?
Fe2 N10 C21 C2 -4.7(10) . . . . ?
N2 C2 C21 N10 -50.0(9) . . . . ?
C3 C2 C21 N10 134.3(7) . . . . ?
N3 Fe1 N200 C200 -6(3) . . . . ?
N1 Fe1 N200 C200 93.0(19) . . . . ?
N5 Fe1 N200 C200 -6.1(19) . . . . ?
N30 Fe1 N200 C200 -173.1(19) . . . . ?
N4 Fe1 N200 C200 -90.9(19) . . . . ?
Fe1 N200 C200 C201 -37(18) . . . . ?
N8 Fe2 N210 C210 -10(4) . . . . ?
N7 Fe2 N210 C210 100(2) . . . . ?
N40 Fe2 N210 C210 -166(2) . . . . ?
N10 Fe2 N210 C210 0(2) . . . . ?
N9 Fe2 N210 C210 -84(2) . . . . ?
Fe2 N210 C210 C211 -91(23) . . . . ?
